data_4108104
loop_
_publ_author_name
'Derek R. Laws'
'Daesung Chong'
'Karen Nash'
'Arnold L. Rheingold'
'William E. Geiger'

_publ_section_title
;
 Cymantrene Radical Cation Family: Spectral and Structural
 Characterization of the Half-Sandwich Analogues of Ferrocenium Ion
;
_journal_name_full 'Journal of the American Chemical Society'
_journal_page_first 9859
_journal_page_last 9870
_journal_paper_doi 10.1021/ja801930q
_journal_volume 130
_journal_year 2008
_chemical_formula_sum 'C37 H15 B F20 Mn O3'
_chemical_formula_weight 953.24
_chemical_name_systematic
; 

 ? 

;
_space_group_IT_number 29
_symmetry_cell_setting orthorhombic
_symmetry_space_group_name_Hall 'P 2c -2ac'
_symmetry_space_group_name_H-M 'P c a 21'
_atom_sites_solution_hydrogens geom
_atom_sites_solution_primary direct
_atom_sites_solution_secondary difmap
_audit_creation_method SHELXL-97
_cell_angle_alpha 90.00
_cell_angle_beta 90.00
_cell_angle_gamma 90.00
_cell_formula_units_Z 4
_cell_length_a 16.467(2)
_cell_length_b 11.6868(17)
_cell_length_c 18.850(3)
_cell_measurement_reflns_used 7740
_cell_measurement_temperature 208(2)
_cell_measurement_theta_max 27.64
_cell_measurement_theta_min 2.39
_cell_volume 3627.6(9)
_computing_cell_refinement 'Bruker SMART'
_computing_data_collection 'Bruker SMART'
_computing_data_reduction 'Bruker SAINT'
_computing_molecular_graphics 'Bruker SHELXTL'
_computing_publication_material 'Bruker SHELXTL'
_computing_structure_refinement 'SHELXL-97 (Sheldrick, 1997)'
_computing_structure_solution 'SHELXS-97 (Sheldrick, 1990)'
_diffrn_ambient_temperature 208(2)
_diffrn_measured_fraction_theta_full 0.995
_diffrn_measured_fraction_theta_max 0.994
_diffrn_measurement_device_type 'CCD area detector'
_diffrn_measurement_method 'phi and omega scans'
_diffrn_radiation_monochromator graphite
_diffrn_radiation_source 'fine-focus sealed tube'
_diffrn_radiation_type MoK\a
_diffrn_radiation_wavelength 0.71073
_diffrn_reflns_av_R_equivalents 0.0340
_diffrn_reflns_av_sigmaI/netI 0.0401
_diffrn_reflns_limit_h_max 20
_diffrn_reflns_limit_h_min -19
_diffrn_reflns_limit_k_max 14
_diffrn_reflns_limit_k_min -14
_diffrn_reflns_limit_l_max 10
_diffrn_reflns_limit_l_min -22
_diffrn_reflns_number 16435
_diffrn_reflns_theta_full 25.00
_diffrn_reflns_theta_max 25.99
_diffrn_reflns_theta_min 1.74
_exptl_absorpt_coefficient_mu 0.506
_exptl_absorpt_correction_T_max 0.9144
_exptl_absorpt_correction_T_min 0.0219
_exptl_absorpt_correction_type multi-scan
_exptl_absorpt_process_details SADABS
_exptl_crystal_colour blue-green
_exptl_crystal_density_diffrn 1.745
_exptl_crystal_description blade
_exptl_crystal_F_000 1884
_exptl_crystal_size_max 32.00
_exptl_crystal_size_mid 0.33
_exptl_crystal_size_min 0.18
_refine_diff_density_max 0.499
_refine_diff_density_min -0.180
_refine_diff_density_rms 0.063
_refine_ls_abs_structure_details 'Flack H D (1983), Acta Cryst. A39, 876-881'
_refine_ls_abs_structure_Flack -0.02(2)
_refine_ls_extinction_method none
_refine_ls_goodness_of_fit_ref 1.055
_refine_ls_hydrogen_treatment constr
_refine_ls_matrix_type full
_refine_ls_number_parameters 559
_refine_ls_number_reflns 5451
_refine_ls_number_restraints 1
_refine_ls_restrained_S_all 1.055
_refine_ls_R_factor_all 0.0501
_refine_ls_R_factor_gt 0.0429
_refine_ls_shift/su_max 0.015
_refine_ls_shift/su_mean 0.002
_refine_ls_structure_factor_coef Fsqd
_refine_ls_weighting_details 'calc w=1/[\s^2^(Fo^2^)+(0.0700P)^2^+0.0000P] where P=(Fo^2^+2Fc^2^)/3'
_refine_ls_weighting_scheme calc
_refine_ls_wR_factor_gt 0.1045
_refine_ls_wR_factor_ref 0.1109
_reflns_number_gt 4667
_reflns_number_total 5451
_reflns_threshold_expression >2sigma(I)
_cod_data_source_file ja801930q-file003.cif
_cod_data_source_block geiger3a
_cod_original_cell_volume 3627.5(9)
_cod_database_code 4108104

loop_
_symmetry_equiv_pos_as_xyz
'x, y, z'
'-x, -y, z+1/2'
'x+1/2, -y, z'
'-x+1/2, y, z+1/2'

loop_
_atom_site_label
_atom_site_type_symbol
_atom_site_fract_x
_atom_site_fract_y
_atom_site_fract_z
_atom_site_U_iso_or_equiv
_atom_site_adp_type
_atom_site_occupancy
_atom_site_symmetry_multiplicity
_atom_site_calc_flag
_atom_site_refinement_flags
Mn1 Mn 0.23661(3) 0.74025(4) 0.03150(4) 0.05544(17) Uani 1 1 d .
F22 F 0.22903(13) 0.11859(19) 0.28066(17) 0.0667(6) Uani 1 1 d .
F23 F 0.13086(15) 0.0337(3) 0.1830(2) 0.1048(12) Uani 1 1 d .
F24 F 0.1042(2) 0.1491(4) 0.0594(2) 0.1344(18) Uani 1 1 d .
F25 F 0.1822(2) 0.3514(3) 0.03639(18) 0.1219(14) Uani 1 1 d .
F26 F 0.27863(17) 0.4398(3) 0.13315(14) 0.0783(8) Uani 1 1 d .
F32 F 0.43237(14) 0.3467(2) 0.16591(13) 0.0666(6) Uani 1 1 d .
F33 F 0.53873(16) 0.5136(3) 0.14040(17) 0.0858(9) Uani 1 1 d .
F34 F 0.53960(17) 0.7060(3) 0.2227(2) 0.0996(10) Uani 1 1 d .
F35 F 0.43232(17) 0.7250(2) 0.33079(19) 0.0844(8) Uani 1 1 d .
F36 F 0.32707(13) 0.56208(19) 0.35685(13) 0.0621(6) Uani 1 1 d .
F42 F 0.26694(13) 0.2100(2) 0.41878(14) 0.0592(6) Uani 1 1 d .
F43 F 0.14254(19) 0.2640(2) 0.49938(17) 0.0840(8) Uani 1 1 d .
F44 F 0.04290(16) 0.4419(3) 0.46442(19) 0.0920(9) Uani 1 1 d .
F45 F 0.07377(13) 0.5655(2) 0.34519(16) 0.0727(7) Uani 1 1 d .
F46 F 0.19872(14) 0.51122(19) 0.26315(13) 0.0625(6) Uani 1 1 d .
F52 F 0.40900(12) 0.35387(18) 0.40718(11) 0.0546(5) Uani 1 1 d .
F53 F 0.52799(15) 0.2196(3) 0.45492(15) 0.0742(7) Uani 1 1 d .
F54 F 0.56827(17) 0.0252(3) 0.38288(18) 0.0938(9) Uani 1 1 d .
F55 F 0.48875(17) -0.0264(2) 0.26103(18) 0.0855(9) Uani 1 1 d .
F56 F 0.37808(14) 0.1106(2) 0.20872(14) 0.0658(6) Uani 1 1 d .
O1 O 0.2948(3) 0.7533(3) -0.1175(2) 0.0847(10) Uani 1 1 d .
O2 O 0.3934(2) 0.6268(3) 0.0685(2) 0.0942(11) Uani 1 1 d .
O3 O 0.1184(2) 0.5515(3) 0.0017(2) 0.0901(11) Uani 1 1 d .
C1 C 0.1322(2) 0.8442(3) 0.0567(2) 0.0584(10) Uani 1 1 d .
C2 C 0.1882(2) 0.9080(3) 0.0156(2) 0.0588(10) Uani 1 1 d .
C3 C 0.2637(2) 0.9144(3) 0.0559(3) 0.0603(11) Uani 1 1 d .
C4 C 0.2507(2) 0.8523(3) 0.1199(3) 0.0582(10) Uani 1 1 d .
C5 C 0.1709(2) 0.8103(3) 0.1200(2) 0.0586(10) Uani 1 1 d .
C6 C 0.0438(3) 0.8259(5) 0.0390(4) 0.0886(16) Uani 1 1 d .
H6A H 0.0117 0.8872 0.0593 0.133 Uiso 1 1 calc R
H6B H 0.0260 0.7532 0.0583 0.133 Uiso 1 1 calc R
H6C H 0.0370 0.8254 -0.0122 0.133 Uiso 1 1 calc R
C7 C 0.1708(4) 0.9641(4) -0.0539(3) 0.0860(15) Uani 1 1 d .
H7A H 0.1508 1.0411 -0.0458 0.129 Uiso 1 1 calc R
H7B H 0.1300 0.9202 -0.0792 0.129 Uiso 1 1 calc R
H7C H 0.2202 0.9673 -0.0819 0.129 Uiso 1 1 calc R
C8 C 0.3365(3) 0.9834(4) 0.0374(4) 0.0831(14) Uani 1 1 d .
H8A H 0.3320 1.0587 0.0587 0.125 Uiso 1 1 calc R
H8B H 0.3403 0.9909 -0.0137 0.125 Uiso 1 1 calc R
H8C H 0.3848 0.9455 0.0553 0.125 Uiso 1 1 calc R
C9 C 0.3087(3) 0.8441(5) 0.1807(3) 0.0871(16) Uani 1 1 d .
H9A H 0.3041 0.9120 0.2099 0.131 Uiso 1 1 calc R
H9B H 0.3637 0.8378 0.1627 0.131 Uiso 1 1 calc R
H9C H 0.2959 0.7770 0.2089 0.131 Uiso 1 1 calc R
C10 C 0.1310(4) 0.7471(4) 0.1806(3) 0.0813(15) Uani 1 1 d .
H10A H 0.1037 0.8014 0.2114 0.122 Uiso 1 1 calc R
H10B H 0.1720 0.7062 0.2075 0.122 Uiso 1 1 calc R
H10C H 0.0917 0.6931 0.1620 0.122 Uiso 1 1 calc R
C11 C 0.2730(3) 0.7468(3) -0.0614(3) 0.0615(12) Uani 1 1 d .
C12 C 0.3340(3) 0.6672(4) 0.0543(3) 0.0673(11) Uani 1 1 d .
C13 C 0.1644(3) 0.6177(4) 0.0118(3) 0.0632(11) Uani 1 1 d .
C21 C 0.2619(2) 0.2821(4) 0.2118(2) 0.0528(9) Uani 1 1 d .
C22 C 0.2202(2) 0.1801(4) 0.2202(2) 0.0583(10) Uani 1 1 d .
C23 C 0.1686(2) 0.1334(4) 0.1705(3) 0.0764(16) Uani 1 1 d .
C24 C 0.1556(3) 0.1915(6) 0.1077(4) 0.0923(19) Uani 1 1 d .
C25 C 0.1936(3) 0.2928(6) 0.0969(3) 0.0842(17) Uani 1 1 d .
C26 C 0.2457(3) 0.3368(5) 0.1482(2) 0.0649(12) Uani 1 1 d .
C31 C 0.3722(2) 0.4449(3) 0.2613(2) 0.0490(9) Uani 1 1 d .
C32 C 0.4299(2) 0.4400(3) 0.2081(2) 0.0547(9) Uani 1 1 d .
C33 C 0.4849(2) 0.5253(4) 0.1939(3) 0.0653(12) Uani 1 1 d .
C34 C 0.4866(2) 0.6224(4) 0.2347(3) 0.0691(12) Uani 1 1 d .
C35 C 0.4321(2) 0.6305(3) 0.2891(3) 0.0622(11) Uani 1 1 d .
C36 C 0.3771(2) 0.5441(3) 0.3008(2) 0.0510(9) Uani 1 1 d .
C41 C 0.2422(2) 0.3609(3) 0.3370(2) 0.0454(8) Uani 1 1 d .
C42 C 0.2223(2) 0.3006(3) 0.3978(2) 0.0500(9) Uani 1 1 d .
C43 C 0.1566(2) 0.3268(4) 0.4403(2) 0.0593(10) Uani 1 1 d .
C44 C 0.1062(2) 0.4159(4) 0.4237(3) 0.0639(11) Uani 1 1 d .
C45 C 0.1221(2) 0.4782(3) 0.3629(3) 0.0570(10) Uani 1 1 d .
C46 C 0.1877(2) 0.4481(3) 0.3221(2) 0.0483(8) Uani 1 1 d .
C51 C 0.3839(2) 0.2389(3) 0.3071(2) 0.0445(8) Uani 1 1 d .
C52 C 0.4270(2) 0.2605(3) 0.3691(2) 0.0461(8) Uani 1 1 d .
C53 C 0.4889(2) 0.1925(4) 0.3942(2) 0.0550(9) Uani 1 1 d .
C54 C 0.5099(2) 0.0951(4) 0.3584(3) 0.0633(11) Uani 1 1 d .
C55 C 0.4701(2) 0.0690(3) 0.2971(3) 0.0606(11) Uani 1 1 d .
C56 C 0.4098(2) 0.1410(3) 0.2724(2) 0.0509(9) Uani 1 1 d .
B1 B 0.3149(2) 0.3317(3) 0.2791(2) 0.0435(8) Uani 1 1 d .

loop_
_atom_site_aniso_label
_atom_site_aniso_U_11
_atom_site_aniso_U_22
_atom_site_aniso_U_33
_atom_site_aniso_U_23
_atom_site_aniso_U_13
_atom_site_aniso_U_12
Mn1 0.0522(3) 0.0445(3) 0.0697(4) -0.0072(3) -0.0028(3) 0.0021(2)
F22 0.0600(14) 0.0570(12) 0.0831(19) -0.0113(14) 0.0087(13) -0.0072(10)
F23 0.0602(15) 0.110(2) 0.144(3) -0.074(2) 0.0070(17) -0.0107(15)
F24 0.097(2) 0.181(4) 0.125(3) -0.096(3) -0.058(2) 0.045(2)
F25 0.145(3) 0.163(3) 0.0578(19) -0.028(2) -0.041(2) 0.070(3)
F26 0.0917(18) 0.091(2) 0.0521(16) 0.0141(13) -0.0053(13) 0.0219(15)
F32 0.0646(13) 0.0810(16) 0.0541(14) -0.0055(12) 0.0176(11) 0.0124(11)
F33 0.0657(14) 0.110(2) 0.082(2) 0.0276(16) 0.0330(14) 0.0102(14)
F34 0.0770(17) 0.0830(17) 0.139(3) 0.027(2) 0.0204(19) -0.0230(15)
F35 0.0794(16) 0.0576(14) 0.116(3) -0.0059(15) 0.0063(16) -0.0165(12)
F36 0.0650(13) 0.0597(13) 0.0615(15) -0.0115(11) 0.0127(11) -0.0072(10)
F42 0.0586(12) 0.0576(12) 0.0613(15) 0.0129(11) 0.0097(11) 0.0033(10)
F43 0.0800(16) 0.0942(19) 0.078(2) 0.0206(15) 0.0343(14) -0.0027(13)
F44 0.0658(14) 0.101(2) 0.109(2) -0.0105(17) 0.0431(15) 0.0071(14)
F45 0.0494(12) 0.0696(15) 0.099(2) -0.0139(13) -0.0032(12) 0.0167(11)
F46 0.0615(13) 0.0617(13) 0.0641(16) 0.0084(11) -0.0008(11) 0.0157(10)
F52 0.0549(11) 0.0599(12) 0.0490(13) -0.0048(10) -0.0028(10) -0.0020(9)
F53 0.0594(13) 0.1022(19) 0.0610(17) 0.0082(14) -0.0179(12) 0.0049(13)
F54 0.0745(16) 0.100(2) 0.107(2) 0.0166(18) -0.0139(16) 0.0353(15)
F55 0.0802(17) 0.0672(15) 0.109(3) -0.0148(15) 0.0059(16) 0.0284(13)
F56 0.0613(13) 0.0680(13) 0.0682(16) -0.0230(12) -0.0062(11) 0.0133(11)
O1 0.090(2) 0.086(3) 0.077(3) -0.0055(18) 0.017(2) -0.0015(18)
O2 0.076(2) 0.105(3) 0.101(3) 0.021(2) 0.004(2) 0.034(2)
O3 0.076(2) 0.080(2) 0.115(3) -0.026(2) 0.007(2) -0.0251(17)
C1 0.054(2) 0.048(2) 0.073(3) -0.0086(18) 0.0015(19) 0.0068(16)
C2 0.067(2) 0.0437(18) 0.065(3) -0.0050(18) -0.002(2) 0.0087(17)
C3 0.061(2) 0.0412(18) 0.078(3) -0.0131(18) 0.011(2) -0.0039(16)
C4 0.059(2) 0.050(2) 0.066(3) -0.0083(19) -0.0016(19) 0.0017(16)
C5 0.061(2) 0.046(2) 0.068(3) -0.0036(19) 0.004(2) 0.0019(17)
C6 0.056(2) 0.090(3) 0.120(5) -0.003(3) -0.012(3) 0.008(2)
C7 0.113(4) 0.063(3) 0.083(4) 0.012(2) -0.002(3) 0.014(3)
C8 0.080(3) 0.060(2) 0.109(4) -0.016(3) 0.024(3) -0.019(2)
C9 0.079(3) 0.090(3) 0.092(4) -0.014(3) -0.029(3) 0.003(3)
C10 0.092(4) 0.075(3) 0.077(4) 0.010(2) 0.018(3) -0.010(2)
C11 0.054(2) 0.050(2) 0.081(4) -0.008(2) -0.001(2) 0.0028(16)
C12 0.066(3) 0.062(2) 0.074(3) 0.003(2) 0.002(2) 0.006(2)
C13 0.060(2) 0.062(2) 0.068(3) -0.010(2) 0.006(2) -0.0016(19)
C21 0.0424(18) 0.062(2) 0.054(3) -0.0090(19) -0.0026(17) 0.0090(16)
C22 0.0466(19) 0.066(2) 0.062(3) -0.017(2) 0.0010(18) 0.0117(17)
C23 0.045(2) 0.079(3) 0.105(5) -0.052(3) -0.004(2) 0.007(2)
C24 0.063(3) 0.125(5) 0.089(4) -0.062(4) -0.027(3) 0.033(3)
C25 0.081(3) 0.120(4) 0.052(3) -0.034(3) -0.019(2) 0.044(3)
C26 0.059(2) 0.085(3) 0.050(3) -0.013(2) -0.0072(19) 0.025(2)
C31 0.0460(18) 0.054(2) 0.047(2) 0.0103(16) 0.0024(15) 0.0031(15)
C32 0.052(2) 0.059(2) 0.052(2) 0.0082(19) 0.0056(17) 0.0105(17)
C33 0.049(2) 0.080(3) 0.067(3) 0.024(2) 0.0115(19) 0.012(2)
C34 0.050(2) 0.068(3) 0.089(3) 0.025(3) 0.007(2) -0.0040(18)
C35 0.058(2) 0.050(2) 0.078(3) 0.011(2) -0.002(2) -0.0028(17)
C36 0.0473(18) 0.0505(19) 0.055(2) 0.0068(16) 0.0063(17) 0.0033(15)
C41 0.0422(17) 0.0444(18) 0.049(2) -0.0037(15) 0.0002(15) -0.0021(14)
C42 0.0464(18) 0.0465(19) 0.057(2) 0.0006(17) 0.0035(16) 0.0005(15)
C43 0.055(2) 0.066(2) 0.057(3) 0.0038(19) 0.0162(18) -0.0118(19)
C44 0.0444(19) 0.069(2) 0.078(3) -0.011(2) 0.0171(19) -0.0034(18)
C45 0.0435(18) 0.050(2) 0.077(3) -0.0113(19) 0.0005(19) 0.0040(16)
C46 0.0449(17) 0.0492(18) 0.051(2) -0.0024(17) -0.0021(16) 0.0007(15)
C51 0.0384(16) 0.0480(18) 0.047(2) 0.0025(14) 0.0023(15) -0.0015(13)
C52 0.0426(17) 0.0483(19) 0.047(2) 0.0031(15) 0.0067(16) -0.0027(14)
C53 0.0407(17) 0.070(2) 0.054(3) 0.0148(19) -0.0014(16) -0.0004(17)
C54 0.0449(19) 0.067(3) 0.078(3) 0.016(2) 0.005(2) 0.0155(18)
C55 0.051(2) 0.054(2) 0.076(3) 0.000(2) 0.011(2) 0.0058(17)
C56 0.0442(18) 0.0499(18) 0.059(2) -0.0065(17) 0.0030(16) 0.0011(15)
B1 0.044(2) 0.050(2) 0.037(2) 0.0028(17) 0.0037(16) 0.0047(16)

loop_
_atom_type_symbol
_atom_type_description
_atom_type_scat_dispersion_real
_atom_type_scat_dispersion_imag
_atom_type_scat_source
C C 0.0033 0.0016 'International Tables Vol C Tables 4.2.6.8 and 6.1.1.4'
H H 0.0000 0.0000 'International Tables Vol C Tables 4.2.6.8 and 6.1.1.4'
O O 0.0106 0.0060 'International Tables Vol C Tables 4.2.6.8 and 6.1.1.4'
F F 0.0171 0.0103 'International Tables Vol C Tables 4.2.6.8 and 6.1.1.4'
Mn Mn 0.3368 0.7283 'International Tables Vol C Tables 4.2.6.8 and 6.1.1.4'
B B 0.0013 0.0007 'International Tables Vol C Tables 4.2.6.8 and 6.1.1.4'

loop_
_geom_angle_atom_site_label_1
_geom_angle_atom_site_label_2
_geom_angle_atom_site_label_3
_geom_angle
C11 Mn1 C12 87.6(2)
C11 Mn1 C13 92.82(19)
C12 Mn1 C13 103.76(19)
C11 Mn1 C4 132.70(17)
C12 Mn1 C4 90.45(19)
C13 Mn1 C4 133.19(18)
C11 Mn1 C3 95.53(17)
C12 Mn1 C3 101.97(18)
C13 Mn1 C3 153.22(16)
C4 Mn1 C3 39.01(17)
C11 Mn1 C2 87.14(17)
C12 Mn1 C2 140.55(18)
C13 Mn1 C2 115.53(17)
C4 Mn1 C2 65.59(16)
C3 Mn1 C2 39.93(16)
C11 Mn1 C5 151.66(17)
C12 Mn1 C5 115.36(19)
C13 Mn1 C5 97.09(17)
C4 Mn1 C5 38.26(16)
C3 Mn1 C5 64.84(15)
C2 Mn1 C5 64.64(16)
C11 Mn1 C1 116.26(18)
C12 Mn1 C1 153.0(2)
C13 Mn1 C1 88.21(17)
C4 Mn1 C1 64.45(16)
C3 Mn1 C1 65.29(14)
C2 Mn1 C1 38.50(16)
C5 Mn1 C1 38.16(17)
C5 C1 C2 108.5(4)
C5 C1 C6 125.7(4)
C2 C1 C6 125.5(4)
C5 C1 Mn1 70.6(2)
C2 C1 Mn1 70.0(2)
C6 C1 Mn1 129.7(3)
C1 C2 C3 107.3(4)
C1 C2 C7 125.9(4)
C3 C2 C7 126.7(4)
C1 C2 Mn1 71.5(2)
C3 C2 Mn1 69.9(2)
C7 C2 Mn1 126.7(3)
C4 C3 C2 106.7(3)
C4 C3 C8 126.6(4)
C2 C3 C8 126.4(4)
C4 C3 Mn1 70.4(2)
C2 C3 Mn1 70.2(2)
C8 C3 Mn1 129.5(3)
C5 C4 C3 108.6(4)
C5 C4 C9 125.1(5)
C3 C4 C9 125.9(4)
C5 C4 Mn1 71.6(2)
C3 C4 Mn1 70.6(2)
C9 C4 Mn1 129.0(3)
C4 C5 C1 108.9(4)
C4 C5 C10 125.4(4)
C1 C5 C10 125.6(4)
C4 C5 Mn1 70.2(2)
C1 C5 Mn1 71.2(2)
C10 C5 Mn1 128.3(3)
C1 C6 H6A 109.5
C1 C6 H6B 109.5
H6A C6 H6B 109.5
C1 C6 H6C 109.5
H6A C6 H6C 109.5
H6B C6 H6C 109.5
C2 C7 H7A 109.5
C2 C7 H7B 109.5
H7A C7 H7B 109.5
C2 C7 H7C 109.5
H7A C7 H7C 109.5
H7B C7 H7C 109.5
C3 C8 H8A 109.5
C3 C8 H8B 109.5
H8A C8 H8B 109.5
C3 C8 H8C 109.5
H8A C8 H8C 109.5
H8B C8 H8C 109.5
C4 C9 H9A 109.5
C4 C9 H9B 109.5
H9A C9 H9B 109.5
C4 C9 H9C 109.5
H9A C9 H9C 109.5
H9B C9 H9C 109.5
C5 C10 H10A 109.5
C5 C10 H10B 109.5
H10A C10 H10B 109.5
C5 C10 H10C 109.5
H10A C10 H10C 109.5
H10B C10 H10C 109.5
O1 C11 Mn1 178.5(4)
O2 C12 Mn1 177.7(5)
O3 C13 Mn1 175.3(4)
C26 C21 C22 113.7(4)
C26 C21 B1 127.4(4)
C22 C21 B1 118.5(4)
F22 C22 C23 115.4(4)
F22 C22 C21 120.0(3)
C23 C22 C21 124.7(5)
F23 C23 C24 120.4(5)
F23 C23 C22 120.6(6)
C24 C23 C22 119.0(5)
F24 C24 C25 120.9(7)
F24 C24 C23 120.0(7)
C25 C24 C23 119.1(4)
F25 C25 C24 120.5(5)
F25 C25 C26 119.2(6)
C24 C25 C26 120.3(5)
F26 C26 C21 121.1(4)
F26 C26 C25 115.5(5)
C21 C26 C25 123.3(5)
C32 C31 C36 112.7(3)
C32 C31 B1 120.3(3)
C36 C31 B1 126.4(3)
F32 C32 C33 116.8(4)
F32 C32 C31 118.8(3)
C33 C32 C31 124.3(4)
F33 C33 C34 119.3(4)
F33 C33 C32 120.3(5)
C34 C33 C32 120.4(4)
F34 C34 C35 120.6(5)
F34 C34 C33 121.8(4)
C35 C34 C33 117.7(4)
F35 C35 C34 119.3(4)
F35 C35 C36 120.5(4)
C34 C35 C36 120.2(4)
F36 C36 C35 114.3(4)
F36 C36 C31 121.0(3)
C35 C36 C31 124.7(4)
C42 C41 C46 112.9(3)
C42 C41 B1 127.7(3)
C46 C41 B1 119.1(3)
F42 C42 C43 115.6(4)
F42 C42 C41 120.8(3)
C43 C42 C41 123.6(4)
F43 C43 C44 119.7(4)
F43 C43 C42 119.5(4)
C44 C43 C42 120.8(4)
F44 C44 C43 121.2(4)
F44 C44 C45 120.4(4)
C43 C44 C45 118.4(4)
F45 C45 C46 121.6(4)
F45 C45 C44 119.8(4)
C46 C45 C44 118.6(4)
F46 C46 C45 115.3(3)
F46 C46 C41 118.9(3)
C45 C46 C41 125.7(4)
C56 C51 C52 112.9(3)
C56 C51 B1 127.0(4)
C52 C51 B1 119.9(3)
F52 C52 C53 116.7(4)
F52 C52 C51 119.1(3)
C53 C52 C51 124.2(4)
F53 C53 C54 119.5(3)
F53 C53 C52 120.6(4)
C54 C53 C52 119.9(4)
F54 C54 C55 119.9(4)
F54 C54 C53 121.2(4)
C55 C54 C53 118.9(4)
F55 C55 C54 120.4(4)
F55 C55 C56 119.9(4)
C54 C55 C56 119.7(4)
F56 C56 C55 114.6(3)
F56 C56 C51 121.0(3)
C55 C56 C51 124.4(4)
C21 B1 C51 112.2(3)
C21 B1 C41 101.3(3)
C51 B1 C41 114.9(3)
C21 B1 C31 115.2(3)
C51 B1 C31 101.4(3)
C41 B1 C31 112.4(3)

loop_
_geom_bond_atom_site_label_1
_geom_bond_atom_site_label_2
_geom_bond_distance
Mn1 C11 1.852(6)
Mn1 C12 1.866(5)
Mn1 C13 1.898(4)
Mn1 C4 2.132(4)
Mn1 C3 2.134(4)
Mn1 C2 2.137(4)
Mn1 C5 2.150(4)
Mn1 C1 2.158(4)
F22 C22 1.355(5)
F23 C23 1.342(6)
F24 C24 1.339(6)
F25 C25 1.344(7)
F26 C26 1.350(6)
F32 C32 1.351(5)
F33 C33 1.350(5)
F34 C34 1.329(5)
F35 C35 1.355(5)
F36 C36 1.356(4)
F42 C42 1.349(4)
F43 C43 1.353(5)
F44 C44 1.329(5)
F45 C45 1.337(5)
F46 C46 1.346(4)
F52 C52 1.339(4)
F53 C53 1.352(5)
F54 C54 1.344(5)
F55 C55 1.342(5)
F56 C56 1.356(5)
O1 C11 1.120(6)
O2 C12 1.119(6)
O3 C13 1.098(5)
C1 C5 1.408(6)
C1 C2 1.416(6)
C1 C6 1.509(6)
C2 C3 1.458(6)
C2 C7 1.493(7)
C3 C4 1.424(6)
C3 C8 1.486(6)
C4 C5 1.403(6)
C4 C9 1.495(7)
C5 C10 1.511(7)
C6 H6A 0.9700
C6 H6B 0.9700
C6 H6C 0.9700
C7 H7A 0.9700
C7 H7B 0.9700
C7 H7C 0.9700
C8 H8A 0.9700
C8 H8B 0.9700
C8 H8C 0.9700
C9 H9A 0.9700
C9 H9B 0.9700
C9 H9C 0.9700
C10 H10A 0.9700
C10 H10B 0.9700
C10 H10C 0.9700
C21 C26 1.383(6)
C21 C22 1.385(6)
C21 B1 1.647(6)
C22 C23 1.377(6)
C23 C24 1.381(9)
C24 C25 1.353(9)
C25 C26 1.392(7)
C31 C32 1.381(5)
C31 C36 1.381(6)
C31 B1 1.659(5)
C32 C33 1.373(6)
C33 C34 1.371(7)
C34 C35 1.367(7)
C35 C36 1.374(5)
C41 C42 1.385(6)
C41 C46 1.386(5)
C41 B1 1.656(5)
C42 C43 1.379(6)
C43 C44 1.369(6)
C44 C45 1.383(7)
C45 C46 1.373(5)
C51 C56 1.385(5)
C51 C52 1.391(6)
C51 B1 1.656(5)
C52 C53 1.376(5)
C53 C54 1.368(6)
C54 C55 1.362(7)
C55 C56 1.382(6)
